data_2226654
loop_
_publ_author_name
'Hang, Zhi-Xi'

_publ_section_title
;
 <i>N</i>'-(2-Hydroxy-1-naphthylmethylidene)-3-methoxybenzohydrazide
;
_journal_coeditor_code RZ2461
_journal_issue 7
_journal_name_full 'Acta Crystallographica Section E'
_journal_page_first o1650
_journal_paper_doi 10.1107/S1600536810022026
_journal_volume 66
_journal_year 2010
_chemical_formula_iupac 'C19 H16 N2 O3'
_chemical_formula_moiety 'C19 H16 N2 O3'
_chemical_formula_sum 'C19 H16 N2 O3'
_chemical_formula_weight 320.34
_chemical_name_systematic
;
<i>N</i>'-(2-Hydroxy-1-naphthylmethylidene)-3-methoxybenzohydrazide
;
_space_group_IT_number 14
_symmetry_cell_setting monoclinic
_symmetry_space_group_name_Hall '-P 2yn'
_symmetry_space_group_name_H-M 'P 1 21/n 1'
_atom_sites_solution_hydrogens geom
_atom_sites_solution_primary direct
_atom_sites_solution_secondary difmap
_audit_creation_method SHELXL-97
_cell_angle_alpha 90.00
_cell_angle_beta 109.746(12)
_cell_angle_gamma 90.00
_cell_formula_units_Z 4
_cell_length_a 7.1700(15)
_cell_length_b 31.174(7)
_cell_length_c 7.4669(16)
_cell_measurement_reflns_used 1460
_cell_measurement_temperature 298(2)
_cell_measurement_theta_max 24.0
_cell_measurement_theta_min 2.5
_cell_volume 1570.8(6)
_computing_cell_refinement 'SAINT (Bruker, 2002)'
_computing_data_collection 'SMART (Bruker, 2002)'
_computing_data_reduction 'SAINT (Bruker, 2002)'
_computing_molecular_graphics 'SHELXTL (Sheldrick, 2008)'
_computing_publication_material 'SHELXL97 (Sheldrick, 2008)'
_computing_structure_refinement 'SHELXL97 (Sheldrick, 2008)'
_computing_structure_solution 'SHELXS97 (Sheldrick, 2008)'
_diffrn_ambient_temperature 298(2)
_diffrn_measured_fraction_theta_full 0.993
_diffrn_measured_fraction_theta_max 0.993
_diffrn_measurement_device_type 'Bruker SMART CCD area-detector'
_diffrn_measurement_method '\w scans'
_diffrn_radiation_monochromator graphite
_diffrn_radiation_source 'fine-focus sealed tube'
_diffrn_radiation_type MoK\a
_diffrn_radiation_wavelength 0.71073
_diffrn_reflns_av_R_equivalents 0.0929
_diffrn_reflns_av_sigmaI/netI 0.1012
_diffrn_reflns_limit_h_max 9
_diffrn_reflns_limit_h_min -9
_diffrn_reflns_limit_k_max 35
_diffrn_reflns_limit_k_min -39
_diffrn_reflns_limit_l_max 9
_diffrn_reflns_limit_l_min -7
_diffrn_reflns_number 9232
_diffrn_reflns_theta_full 26.99
_diffrn_reflns_theta_max 26.99
_diffrn_reflns_theta_min 1.31
_diffrn_standards_number 0
_exptl_absorpt_coefficient_mu 0.093
_exptl_absorpt_correction_T_max 0.9844
_exptl_absorpt_correction_T_min 0.9835
_exptl_absorpt_correction_type multi-scan
_exptl_absorpt_process_details '(SADABS; Sheldrick, 1996)'
_exptl_crystal_colour colourless
_exptl_crystal_density_diffrn 1.355
_exptl_crystal_density_method 'not measured'
_exptl_crystal_description block
_exptl_crystal_F_000 672
_exptl_crystal_size_max 0.18
_exptl_crystal_size_mid 0.17
_exptl_crystal_size_min 0.17
_refine_diff_density_max 0.218
_refine_diff_density_min -0.230
_refine_ls_extinction_method none
_refine_ls_goodness_of_fit_ref 0.919
_refine_ls_hydrogen_treatment mixed
_refine_ls_matrix_type full
_refine_ls_number_parameters 222
_refine_ls_number_reflns 3405
_refine_ls_number_restraints 1
_refine_ls_restrained_S_all 0.919
_refine_ls_R_factor_all 0.1048
_refine_ls_R_factor_gt 0.0481
_refine_ls_shift/su_max 0.000
_refine_ls_shift/su_mean 0.000
_refine_ls_structure_factor_coef Fsqd
_refine_ls_weighting_details 'calc w=1/[\s^2^(Fo^2^)+(0.0597P)^2^] where P=(Fo^2^+2Fc^2^)/3'
_refine_ls_weighting_scheme calc
_refine_ls_wR_factor_gt 0.0993
_refine_ls_wR_factor_ref 0.1407
_reflns_number_gt 1839
_reflns_number_total 3405
_reflns_threshold_expression I>2\s(I)
_cod_data_source_file rz2461.cif
_cod_data_source_block I
_cod_original_cell_volume 1570.9(6)
_cod_original_sg_symbol_H-M 'P 21/n'
_cod_database_code 2226654
_cod_database_fobs_code 2226654

loop_
_symmetry_equiv_pos_as_xyz
'x, y, z'
'-x+1/2, y+1/2, -z+1/2'
'-x, -y, -z'
'x-1/2, -y-1/2, z-1/2'

loop_
_atom_site_type_symbol
_atom_site_label
_atom_site_fract_x
_atom_site_fract_y
_atom_site_fract_z
_atom_site_U_iso_or_equiv
_atom_site_adp_type
_atom_site_calc_flag
_atom_site_refinement_flags
_atom_site_occupancy
_atom_site_disorder_assembly
_atom_site_disorder_group
N N1 0.9564(3) 0.21280(5) 0.6283(3) 0.0368(5) Uani d . 1 . .
N N2 0.9265(3) 0.24056(6) 0.4765(3) 0.0377(5) Uani d D 1 . .
O O1 1.0227(3) 0.19610(5) 0.9820(2) 0.0522(5) Uani d . 1 . .
H H1 1.0193 0.2108 0.8900 0.078 Uiso calc R 1 . .
O O2 1.1086(2) 0.29306(4) 0.6668(2) 0.0446(4) Uani d . 1 . .
O O3 0.8581(3) 0.42263(5) 0.2180(3) 0.0610(5) Uani d . 1 . .
C C1 0.9067(3) 0.14315(6) 0.7351(3) 0.0325(5) Uani d . 1 . .
C C2 0.9652(3) 0.15572(7) 0.9238(3) 0.0374(5) Uani d . 1 . .
C C3 0.9684(4) 0.12616(8) 1.0675(3) 0.0448(6) Uani d . 1 . .
H H3 1.0045 0.1353 1.1932 0.054 Uiso calc R 1 . .
C C4 0.9194(4) 0.08463(8) 1.0244(4) 0.0465(6) Uani d . 1 . .
H H4 0.9231 0.0656 1.1215 0.056 Uiso calc R 1 . .
C C5 0.8625(3) 0.06948(7) 0.8351(3) 0.0385(6) Uani d . 1 . .
C C6 0.8142(4) 0.02588(8) 0.7898(4) 0.0512(7) Uani d . 1 . .
H H6 0.8181 0.0068 0.8867 0.061 Uiso calc R 1 . .
C C7 0.7624(4) 0.01126(8) 0.6091(5) 0.0632(8) Uani d . 1 . .
H H7 0.7330 -0.0176 0.5820 0.076 Uiso calc R 1 . .
C C8 0.7539(5) 0.04030(8) 0.4638(4) 0.0667(8) Uani d . 1 . .
H H8 0.7171 0.0305 0.3390 0.080 Uiso calc R 1 . .
C C9 0.7981(4) 0.08248(8) 0.5010(4) 0.0521(7) Uani d . 1 . .
H H9 0.7913 0.1009 0.4010 0.063 Uiso calc R 1 . .
C C10 0.8543(3) 0.09898(7) 0.6881(3) 0.0351(5) Uani d . 1 . .
C C11 0.8922(3) 0.17435(7) 0.5871(3) 0.0358(5) Uani d . 1 . .
H H11 0.8354 0.1664 0.4601 0.043 Uiso calc R 1 . .
C C12 1.0051(3) 0.28023(7) 0.5079(3) 0.0330(5) Uani d . 1 . .
C C13 0.9564(3) 0.30824(7) 0.3373(3) 0.0324(5) Uani d . 1 . .
C C14 0.9349(3) 0.35181(7) 0.3628(3) 0.0363(5) Uani d . 1 . .
H H14 0.9528 0.3624 0.4839 0.044 Uiso calc R 1 . .
C C15 0.8871(3) 0.37955(7) 0.2097(4) 0.0417(6) Uani d . 1 . .
C C16 0.8640(4) 0.36340(9) 0.0300(4) 0.0530(7) Uani d . 1 . .
H H16 0.8325 0.3819 -0.0736 0.064 Uiso calc R 1 . .
C C17 0.8871(4) 0.32039(9) 0.0040(4) 0.0535(7) Uani d . 1 . .
H H17 0.8726 0.3100 -0.1167 0.064 Uiso calc R 1 . .
C C18 0.9320(3) 0.29230(7) 0.1567(3) 0.0417(6) Uani d . 1 . .
H H18 0.9457 0.2631 0.1387 0.050 Uiso calc R 1 . .
C C19 0.8793(5) 0.44027(8) 0.3982(5) 0.0690(9) Uani d . 1 . .
H H19A 0.7877 0.4266 0.4486 0.104 Uiso calc R 1 . .
H H19B 0.8525 0.4705 0.3853 0.104 Uiso calc R 1 . .
H H19C 1.0122 0.4357 0.4830 0.104 Uiso calc R 1 . .
H H2 0.836(3) 0.2332(9) 0.363(2) 0.080 Uiso d D 1 . .

loop_
_atom_site_aniso_label
_atom_site_aniso_U_11
_atom_site_aniso_U_22
_atom_site_aniso_U_33
_atom_site_aniso_U_12
_atom_site_aniso_U_13
_atom_site_aniso_U_23
N1 0.0382(11) 0.0332(10) 0.0349(11) 0.0007(9) 0.0070(9) 0.0046(9)
N2 0.0449(12) 0.0303(10) 0.0301(11) -0.0025(9) 0.0024(9) 0.0034(9)
O1 0.0689(12) 0.0450(10) 0.0397(10) -0.0084(10) 0.0143(10) -0.0079(8)
O2 0.0511(10) 0.0396(9) 0.0309(9) -0.0023(8) -0.0020(8) -0.0008(7)
O3 0.0633(13) 0.0403(10) 0.0735(14) 0.0055(9) 0.0154(11) 0.0180(10)
C1 0.0297(12) 0.0359(12) 0.0311(13) 0.0015(10) 0.0091(10) 0.0030(10)
C2 0.0353(13) 0.0369(13) 0.0390(14) 0.0017(11) 0.0114(11) -0.0016(11)
C3 0.0468(15) 0.0558(16) 0.0301(13) 0.0031(13) 0.0108(12) 0.0026(12)
C4 0.0460(15) 0.0502(15) 0.0443(15) 0.0037(13) 0.0167(12) 0.0151(13)
C5 0.0344(13) 0.0353(12) 0.0469(15) 0.0032(11) 0.0150(11) 0.0058(11)
C6 0.0495(16) 0.0413(14) 0.0623(18) 0.0014(13) 0.0184(14) 0.0107(14)
C7 0.071(2) 0.0338(14) 0.082(2) -0.0066(13) 0.0229(18) -0.0013(15)
C8 0.093(2) 0.0472(16) 0.0570(19) -0.0146(16) 0.0211(18) -0.0146(15)
C9 0.0714(19) 0.0417(14) 0.0436(15) -0.0093(13) 0.0199(14) -0.0033(12)
C10 0.0328(12) 0.0344(12) 0.0371(13) 0.0016(10) 0.0105(11) 0.0010(11)
C11 0.0370(13) 0.0371(12) 0.0296(12) 0.0000(11) 0.0065(10) -0.0002(10)
C12 0.0326(12) 0.0318(12) 0.0305(12) 0.0020(10) 0.0054(10) -0.0011(10)
C13 0.0285(11) 0.0363(12) 0.0282(12) -0.0034(10) 0.0042(9) -0.0006(10)
C14 0.0327(12) 0.0370(12) 0.0368(13) -0.0025(10) 0.0084(10) -0.0009(11)
C15 0.0333(13) 0.0387(13) 0.0481(15) -0.0008(11) 0.0073(11) 0.0112(12)
C16 0.0485(16) 0.0640(18) 0.0408(16) -0.0083(14) 0.0075(12) 0.0168(14)
C17 0.0556(17) 0.0742(19) 0.0307(14) -0.0132(15) 0.0147(12) -0.0008(14)
C18 0.0440(14) 0.0447(13) 0.0358(14) -0.0041(12) 0.0126(11) -0.0034(11)
C19 0.074(2) 0.0426(15) 0.100(3) 0.0077(15) 0.042(2) 0.0013(16)

loop_
_atom_type_symbol
_atom_type_description
_atom_type_scat_dispersion_real
_atom_type_scat_dispersion_imag
_atom_type_scat_source
C C 0.0033 0.0016 'International Tables Vol C Tables 4.2.6.8 and 6.1.1.4'
H H 0.0000 0.0000 'International Tables Vol C Tables 4.2.6.8 and 6.1.1.4'
N N 0.0061 0.0033 'International Tables Vol C Tables 4.2.6.8 and 6.1.1.4'
O O 0.0106 0.0060 'International Tables Vol C Tables 4.2.6.8 and 6.1.1.4'

loop_
_geom_angle_atom_site_label_1
_geom_angle_atom_site_label_2
_geom_angle_atom_site_label_3
_geom_angle_site_symmetry_1
_geom_angle_site_symmetry_3
_geom_angle
_geom_angle_publ_flag
C11 N1 N2 . . 116.33(18) ?
C12 N2 N1 . . 119.46(18) ?
C12 N2 H2 . . 121.4(18) ?
N1 N2 H2 . . 118.1(18) ?
C2 O1 H1 . . 109.5 ?
C15 O3 C19 . . 117.2(2) ?
C2 C1 C10 . . 118.92(19) ?
C2 C1 C11 . . 120.4(2) ?
C10 C1 C11 . . 120.69(19) ?
O1 C2 C1 . . 123.1(2) ?
O1 C2 C3 . . 116.1(2) ?
C1 C2 C3 . . 120.8(2) ?
C4 C3 C2 . . 120.6(2) ?
C4 C3 H3 . . 119.7 ?
C2 C3 H3 . . 119.7 ?
C3 C4 C5 . . 121.5(2) ?
C3 C4 H4 . . 119.3 ?
C5 C4 H4 . . 119.3 ?
C4 C5 C6 . . 121.6(2) ?
C4 C5 C10 . . 118.7(2) ?
C6 C5 C10 . . 119.7(2) ?
C7 C6 C5 . . 121.7(2) ?
C7 C6 H6 . . 119.2 ?
C5 C6 H6 . . 119.2 ?
C6 C7 C8 . . 118.8(2) ?
C6 C7 H7 . . 120.6 ?
C8 C7 H7 . . 120.6 ?
C9 C8 C7 . . 121.5(3) ?
C9 C8 H8 . . 119.3 ?
C7 C8 H8 . . 119.3 ?
C8 C9 C10 . . 121.5(2) ?
C8 C9 H9 . . 119.2 ?
C10 C9 H9 . . 119.2 ?
C9 C10 C5 . . 116.9(2) ?
C9 C10 C1 . . 123.6(2) ?
C5 C10 C1 . . 119.5(2) ?
N1 C11 C1 . . 121.1(2) ?
N1 C11 H11 . . 119.5 ?
C1 C11 H11 . . 119.5 ?
O2 C12 N2 . . 123.04(19) ?
O2 C12 C13 . . 121.64(19) ?
N2 C12 C13 . . 115.32(19) ?
C14 C13 C18 . . 120.0(2) ?
C14 C13 C12 . . 117.57(19) ?
C18 C13 C12 . . 122.48(19) ?
C15 C14 C13 . . 120.5(2) ?
C15 C14 H14 . . 119.7 ?
C13 C14 H14 . . 119.7 ?
O3 C15 C14 . . 125.3(2) ?
O3 C15 C16 . . 115.5(2) ?
C14 C15 C16 . . 119.2(2) ?
C17 C16 C15 . . 120.6(2) ?
C17 C16 H16 . . 119.7 ?
C15 C16 H16 . . 119.7 ?
C16 C17 C18 . . 120.4(2) ?
C16 C17 H17 . . 119.8 ?
C18 C17 H17 . . 119.8 ?
C17 C18 C13 . . 119.3(2) ?
C17 C18 H18 . . 120.4 ?
C13 C18 H18 . . 120.4 ?
O3 C19 H19A . . 109.5 ?
O3 C19 H19B . . 109.5 ?
H19A C19 H19B . . 109.5 ?
O3 C19 H19C . . 109.5 ?
H19A C19 H19C . . 109.5 ?
H19B C19 H19C . . 109.5 ?

loop_
_geom_bond_atom_site_label_1
_geom_bond_atom_site_label_2
_geom_bond_site_symmetry_2
_geom_bond_distance
_geom_bond_publ_flag
N1 C11 . 1.284(3) ?
N1 N2 . 1.384(2) ?
N2 C12 . 1.346(3) ?
N2 H2 . 0.905(10) ?
O1 C2 . 1.350(2) ?
O1 H1 . 0.8200 ?
O2 C12 . 1.235(3) ?
O3 C15 . 1.364(3) ?
O3 C19 . 1.413(3) ?
C1 C2 . 1.384(3) ?
C1 C10 . 1.439(3) ?
C1 C11 . 1.450(3) ?
C2 C3 . 1.408(3) ?
C3 C4 . 1.351(3) ?
C3 H3 . 0.9300 ?
C4 C5 . 1.414(3) ?
C4 H4 . 0.9300 ?
C5 C6 . 1.415(3) ?
C5 C10 . 1.418(3) ?
C6 C7 . 1.351(4) ?
C6 H6 . 0.9300 ?
C7 C8 . 1.398(4) ?
C7 H7 . 0.9300 ?
C8 C9 . 1.359(3) ?
C8 H8 . 0.9300 ?
C9 C10 . 1.414(3) ?
C9 H9 . 0.9300 ?
C11 H11 . 0.9300 ?
C12 C13 . 1.485(3) ?
C13 C14 . 1.387(3) ?
C13 C18 . 1.391(3) ?
C14 C15 . 1.381(3) ?
C14 H14 . 0.9300 ?
C15 C16 . 1.390(3) ?
C16 C17 . 1.373(3) ?
C16 H16 . 0.9300 ?
C17 C18 . 1.387(3) ?
C17 H17 . 0.9300 ?
C18 H18 . 0.9300 ?
C19 H19A . 0.9600 ?
C19 H19B . 0.9600 ?
C19 H19C . 0.9600 ?

loop_
_geom_hbond_atom_site_label_D
_geom_hbond_atom_site_label_H
_geom_hbond_atom_site_label_A
_geom_hbond_site_symmetry_A
_geom_hbond_distance_DH
_geom_hbond_distance_HA
_geom_hbond_distance_DA
_geom_hbond_angle_DHA
N2 H2 O2 4_565 0.905(10) 1.965(13) 2.842(3) 163(2)
O1 H1 N1 . 0.82 1.85 2.574(2) 146.1

loop_
_cod_related_entry_id
_cod_related_entry_database
_cod_related_entry_code
1 ChemSpider 24745285
